data_4504682
loop_
_publ_author_name
'Liu, Cai-Ming'
'Zhang, De-Qing'
'Zhu, Dao-Ben'

_publ_section_title
;
 One- and Two-Dimensional Coordination Polymers Constructed from Bicapped
 Keggin Mixed Molybdenum&#x2212;Vanadium Heteropolyoxoanions and
 Polynuclear Copper(I) Clusters Bridged by Asymmetrical Bipyridine
 (2,4&#x2018;-bipy and 2,3&#x2018;-bipy) Ligands
;
_journal_issue 2
_journal_name_full 'Crystal Growth &amp; Design'
_journal_page_first 524
_journal_paper_doi 10.1021/cg0504556
_journal_volume 6
_journal_year 2006
_chemical_formula_sum 'C80 H62 Cu6 Mo12 N16 O44 P V2'
_chemical_formula_weight 3616.83
_chemical_name_systematic
; 
 ? 
;
_space_group_IT_number 2
_symmetry_cell_setting triclinic
_symmetry_space_group_name_Hall '-P 1'
_symmetry_space_group_name_H-M 'P -1'
_atom_sites_solution_hydrogens geom
_atom_sites_solution_primary direct
_atom_sites_solution_secondary difmap
_audit_creation_method SHELXL-97
_cell_angle_alpha 71.29(3)
_cell_angle_beta 88.96(3)
_cell_angle_gamma 77.91(3)
_cell_formula_units_Z 1
_cell_length_a 13.289(3)
_cell_length_b 14.121(3)
_cell_length_c 14.326(3)
_cell_measurement_temperature 293(2)
_cell_volume 2486.3(11)
_computing_cell_refinement 'RAPID AUTO (Rigaku, 2001)'
_computing_data_collection 'RAPID AUTO (Rigaku, 2001)'
_computing_data_reduction 'RAPID AUTO (Rigaku, 2001)'
_computing_molecular_graphics 'SHELXTL-97 (Siemens, 1994)'
_computing_publication_material 'SHELXTL-97 (Siemens, 1994)'
_computing_structure_refinement 'SHELXL-97 (Sheldrick, 1997)'
_computing_structure_solution 'SHELXS-97 (Sheldrick, 1990)'
_diffrn_ambient_temperature 293(2)
_diffrn_measured_fraction_theta_full 0.981
_diffrn_measured_fraction_theta_max 0.981
_diffrn_measurement_device_type 'Rigaku R-AXIS RAPID IP'
_diffrn_radiation_monochromator graphite
_diffrn_radiation_source 'fine-focus sealed tube'
_diffrn_radiation_type MoK\a
_diffrn_radiation_wavelength 0.71073
_diffrn_reflns_av_R_equivalents 0.0000
_diffrn_reflns_av_sigmaI/netI 0.1528
_diffrn_reflns_limit_h_max 17
_diffrn_reflns_limit_h_min 0
_diffrn_reflns_limit_k_max 18
_diffrn_reflns_limit_k_min -17
_diffrn_reflns_limit_l_max 18
_diffrn_reflns_limit_l_min -18
_diffrn_reflns_number 11209
_diffrn_reflns_theta_full 27.48
_diffrn_reflns_theta_max 27.48
_diffrn_reflns_theta_min 2.11
_exptl_absorpt_coefficient_mu 3.000
_exptl_absorpt_correction_T_max 1.2529
_exptl_absorpt_correction_T_min 0.6768
_exptl_absorpt_correction_type 'PSI scans'
_exptl_crystal_colour Black
_exptl_crystal_density_diffrn 2.416
_exptl_crystal_density_meas Empirical
_exptl_crystal_density_method 'not measured'
_exptl_crystal_description Block
_exptl_crystal_F_000 1745
_exptl_crystal_size_max 0.36
_exptl_crystal_size_mid 0.24
_exptl_crystal_size_min 0.15
_refine_diff_density_max 2.043
_refine_diff_density_min -3.695
_refine_diff_density_rms 0.281
_refine_ls_extinction_coef 0.00085(9)
_refine_ls_extinction_expression Fc^*^=kFc[1+0.001xFc^2^\l^3^/sin(2\q)]^-1/4^
_refine_ls_extinction_method SHELXL
_refine_ls_goodness_of_fit_ref 0.969
_refine_ls_hydrogen_treatment mixed
_refine_ls_matrix_type full
_refine_ls_number_parameters 746
_refine_ls_number_reflns 11209
_refine_ls_number_restraints 24
_refine_ls_restrained_S_all 0.969
_refine_ls_R_factor_all 0.1148
_refine_ls_R_factor_gt 0.0642
_refine_ls_shift/su_max 0.084
_refine_ls_shift/su_mean 0.001
_refine_ls_structure_factor_coef Fsqd
_refine_ls_weighting_details 'calc w=1/[\s^2^(Fo^2^)+(0.1043P)^2^+0.0000P] where P=(Fo^2^+2Fc^2^)/3'
_refine_ls_weighting_scheme calc
_refine_ls_wR_factor_gt 0.1881
_refine_ls_wR_factor_ref 0.2009
_reflns_number_gt 5637
_reflns_number_total 11209
_reflns_threshold_expression >2sigma(I)
_cod_data_source_file cg0504556si20050905_030307.cif
_cod_data_source_block 1
_cod_depositor_comments
;
The following automatic conversions were performed:

'_symmetry_cell_setting' value 'Triclinic' changed to 'triclinic'
according to /home/saulius/struct/CIF-dictionaries/cif_core.dic
dictionary named 'cif_core.dic' version 2.4.1 from 2010-06-29.

Automatic conversion script
Id: cif_fix_values 1715 2011-07-08 13:25:40Z adriana 
;
_cod_original_cell_volume 2486.3(9)
_cod_original_sg_symbol_H-M P-1
_cod_database_code 4504682

loop_
_symmetry_equiv_pos_as_xyz
'x, y, z'
'-x, -y, -z'

loop_
_atom_site_label
_atom_site_type_symbol
_atom_site_fract_x
_atom_site_fract_y
_atom_site_fract_z
_atom_site_U_iso_or_equiv
_atom_site_adp_type
_atom_site_occupancy
_atom_site_symmetry_multiplicity
_atom_site_calc_flag
_atom_site_refinement_flags
V1 V 0.67582(5) 0.25565(5) 1.70282(5) 0.01483(18) Uani 1 1 d .
Mo1 Mo 0.75211(3) 0.45765(3) 1.60734(3) 0.02161(10) Uani 1 1 d .
Mo2 Mo 0.68525(3) 0.28617(2) 1.47889(2) 0.01571(9) Uani 1 1 d .
Mo3 Mo 0.45813(3) 0.24997(2) 1.63368(3) 0.01691(9) Uani 1 1 d .
Mo4 Mo 0.52584(3) 0.42221(3) 1.76532(3) 0.02191(11) Uani 1 1 d .
Mo5 Mo 0.28285(4) 0.46503(4) 1.65049(4) 0.05734(19) Uani 1 1 d .
Mo6 Mo 0.43433(4) 0.33560(3) 1.37350(4) 0.04651(16) Uani 1 1 d .
Cu1 Cu 0.80242(4) -0.00071(4) 1.85522(4) 0.03180(18) Uani 1 1 d .
Cu2 Cu 1.12526(4) -0.28669(4) 1.67656(4) 0.03357(17) Uani 1 1 d .
Cu3 Cu 0.26871(5) 0.19197(5) 1.27850(5) 0.0430(2) Uani 1 1 d .
P1 P 0.5000 0.5000 1.5000 0.0030(2) Uani 1 2 d SU
C1 C 0.6043(3) -0.0466(3) 1.8883(3) 0.0300(14) Uani 1 1 d .
H1A H 0.5954 -0.0069 1.8220 0.036 Uiso 1 1 calc R
C2 C 0.5233(4) -0.0854(3) 1.9321(4) 0.0369(16) Uani 1 1 d .
H2A H 0.4621 -0.0746 1.8960 0.044 Uiso 1 1 calc R
C3 C 0.5341(4) -0.1413(3) 2.0317(4) 0.0391(16) Uani 1 1 d .
H3A H 0.4795 -0.1666 2.0646 0.047 Uiso 1 1 calc R
C4 C 0.6271(4) -0.1585(3) 2.0809(4) 0.0361(15) Uani 1 1 d .
H4A H 0.6365 -0.1968 2.1476 0.043 Uiso 1 1 calc R
C5 C 0.7098(3) -0.1172(3) 2.0293(3) 0.0254(13) Uani 1 1 d .
C6 C 0.8137(3) -0.1436(3) 2.0839(3) 0.0200(12) Uani 1 1 d .
C7 C 0.8392(4) -0.2320(3) 2.1613(3) 0.0323(14) Uani 1 1 d .
H7A H 0.7915 -0.2734 2.1803 0.039 Uiso 1 1 calc R
C8 C 0.9379(4) -0.2634(3) 2.2150(4) 0.0369(16) Uani 1 1 d .
H8A H 0.9540 -0.3223 2.2697 0.044 Uiso 1 1 calc R
C9 C 1.0043(4) -0.2035(3) 2.1821(3) 0.0358(15) Uani 1 1 d .
H9A H 1.0698 -0.2231 2.2130 0.043 Uiso 1 1 calc R
C10 C 0.8857(3) -0.0807(3) 2.0554(3) 0.0233(12) Uani 1 1 d .
C11 C 1.3072(3) -0.3317(3) 1.8012(3) 0.0338(14) Uani 1 1 d .
H11A H 1.3296 -0.3863 1.7775 0.041 Uiso 1 1 calc R
C12 C 1.3662(4) -0.3185(4) 1.8714(4) 0.0472(19) Uani 1 1 d .
H12A H 1.4284 -0.3649 1.8943 0.057 Uiso 1 1 calc R
C13 C 1.3376(4) -0.2396(3) 1.9095(4) 0.0328(14) Uani 1 1 d .
H13A H 1.3777 -0.2327 1.9584 0.039 Uiso 1 1 calc R
C14 C 1.2475(4) -0.1724(4) 1.8717(3) 0.0434(16) Uani 1 1 d .
H14A H 1.2259 -0.1171 1.8945 0.052 Uiso 1 1 calc R
C15 C 1.1875(3) -0.1840(3) 1.8007(3) 0.0269(13) Uani 1 1 d .
C16 C 1.0898(3) -0.1064(3) 1.7533(3) 0.0249(12) Uani 1 1 d .
C17 C 1.0806(3) -0.0499(3) 1.6521(3) 0.0276(13) Uani 1 1 d .
H17A H 1.1337 -0.0609 1.6110 0.033 Uiso 1 1 calc R
C18 C 0.9934(4) 0.0202(3) 1.6161(3) 0.0324(15) Uani 1 1 d .
H18A H 0.9872 0.0603 1.5499 0.039 Uiso 1 1 calc R
C19 C 0.9104(3) 0.0339(3) 1.6779(3) 0.0274(14) Uani 1 1 d .
H19A H 0.8497 0.0813 1.6512 0.033 Uiso 1 1 calc R
C20 C 1.0079(3) -0.0915(3) 1.8124(3) 0.0309(14) Uani 1 1 d .
H20A H 1.0136 -0.1300 1.8791 0.037 Uiso 1 1 calc R
C21 C 0.6398(4) -0.0077(3) 1.5779(4) 0.0409(16) Uani 1 1 d .
H21A H 0.6173 0.0125 1.6318 0.049 Uiso 1 1 calc R
C22 C 0.5976(4) 0.0499(4) 1.4853(5) 0.052(2) Uani 1 1 d .
H22A H 0.5458 0.1081 1.4762 0.062 Uiso 1 1 calc R
C23 C 0.6344(4) 0.0190(4) 1.4033(4) 0.0464(17) Uani 1 1 d .
H23A H 0.6062 0.0561 1.3399 0.056 Uiso 1 1 calc R
C24 C 0.7101(4) -0.0640(3) 1.4190(4) 0.0345(15) Uani 1 1 d .
H24A H 0.7358 -0.0842 1.3659 0.041 Uiso 1 1 calc R
C25 C 0.7504(3) -0.1200(3) 1.5129(3) 0.0272(13) Uani 1 1 d .
C26 C 0.8391(3) -0.2099(3) 1.5314(3) 0.0285(14) Uani 1 1 d .
C27 C 0.8428(4) -0.2811(3) 1.4814(4) 0.0335(14) Uani 1 1 d .
H27A H 0.7873 -0.2783 1.4413 0.040 Uiso 1 1 calc R
C28 C 0.9313(3) -0.3547(3) 1.4938(4) 0.0388(15) Uani 1 1 d .
H28A H 0.9374 -0.4024 1.4608 0.047 Uiso 1 1 calc R
C29 C 1.0115(4) -0.3580(4) 1.5553(4) 0.0476(18) Uani 1 1 d .
H29A H 1.0708 -0.4088 1.5627 0.057 Uiso 1 1 calc R
C30 C 0.9202(3) -0.2178(3) 1.5919(3) 0.0295(14) Uani 1 1 d .
H30A H 0.9150 -0.1708 1.6257 0.035 Uiso 1 1 calc R
C31 C -0.1285(5) 0.3724(5) 0.9598(5) 0.080(3) Uani 1 1 d .
H31A H -0.1768 0.3390 0.9964 0.096 Uiso 1 1 calc R
C32 C -0.1624(4) 0.4422(4) 0.8722(4) 0.059(2) Uani 1 1 d .
H32A H -0.2278 0.4498 0.8452 0.071 Uiso 1 1 calc R
C33 C -0.0958(4) 0.5024(3) 0.8240(3) 0.0401(16) Uani 1 1 d .
H33A H -0.1169 0.5565 0.7659 0.048 Uiso 1 1 calc R
C34 C 0.0024(4) 0.4797(3) 0.8644(3) 0.0381(15) Uani 1 1 d .
H34A H 0.0495 0.5185 0.8335 0.046 Uiso 1 1 calc R
C35 C 0.0320(4) 0.3990(4) 0.9515(4) 0.0370(16) Uani 1 1 d .
C36 C 0.1356(4) 0.3707(3) 1.0004(3) 0.0328(14) Uani 1 1 d .
C37 C 0.2180(4) 0.4069(4) 0.9546(4) 0.0406(17) Uani 1 1 d .
H37A H 0.2099 0.4498 0.8893 0.049 Uiso 1 1 calc R
C38 C 0.3138(4) 0.3799(4) 1.0054(4) 0.0510(19) Uani 1 1 d .
H38A H 0.3700 0.4036 0.9745 0.061 Uiso 1 1 calc R
C39 C 0.3224(4) 0.3213(4) 1.0961(4) 0.0422(17) Uani 1 1 d .
H39A H 0.3857 0.3060 1.1304 0.051 Uiso 1 1 calc R
C40 C 0.1516(4) 0.3055(3) 1.0973(3) 0.0322(14) Uani 1 1 d .
H40A H 0.0977 0.2786 1.1300 0.039 Uiso 1 1 calc R
N1 N 0.6962(3) -0.0620(2) 1.9346(3) 0.0248(11) Uani 1 1 d .
N2 N 0.9803(3) -0.1139(2) 2.1044(3) 0.0287(11) Uani 1 1 d .
N3 N 1.2155(3) -0.2653(2) 1.7658(3) 0.0246(11) Uani 1 1 d .
N4 N 0.9187(3) -0.0205(3) 1.7737(3) 0.0327(12) Uani 1 1 d .
N5 N 0.7163(3) -0.0966(3) 1.5924(3) 0.0334(12) Uani 1 1 d .
N6 N 1.0081(3) -0.2906(3) 1.6057(3) 0.0318(12) Uani 1 1 d .
N7 N -0.0358(3) 0.3464(4) 0.9988(4) 0.0616(17) Uani 1 1 d .
N8 N 0.2454(3) 0.2809(3) 1.1442(3) 0.0377(13) Uani 1 1 d .
O1 O 0.5405(4) 0.5679(4) 1.4058(4) 0.0166(15) Uani 0.50 1 d P
O2 O 0.3886(4) 0.5439(4) 1.5091(4) 0.0195(4) Uani 0.50 1 d PU
O3 O 0.5128(4) 0.3950(4) 1.5010(4) 0.0204(4) Uani 0.50 1 d PU
O4 O 0.5625(4) 0.5094(4) 1.5875(4) 0.0152(4) Uani 0.50 1 d PU
O5 O 0.6962(3) 0.5768(2) 1.6259(3) 0.0617(14) Uani 1 1 d .
O6 O 0.5369(3) 0.5513(2) 1.7353(3) 0.0590(13) Uani 1 1 d .
O7 O 0.7741(3) 0.5105(2) 1.4789(2) 0.0544(11) Uani 1 1 d .
O8 O 0.3887(3) 0.4493(2) 1.7472(3) 0.0584(12) Uani 1 1 d .
O9 O 0.6740(2) 0.3838(2) 1.7243(2) 0.0321(10) Uani 1 1 d .
O10 O 0.7462(2) 0.3219(2) 1.5896(2) 0.0357(9) Uani 1 1 d .
O11 O 0.1823(2) 0.4539(2) 1.7149(2) 0.0298(9) Uani 1 1 d .
O12 O 0.7741(2) 0.1814(2) 1.4793(2) 0.0327(10) Uani 1 1 d .
O13 O 0.3404(2) 0.3251(2) 1.6593(2) 0.0521(10) Uani 1 1 d .
O14 O 0.7343(3) 0.3880(2) 1.3890(2) 0.0507(11) Uani 1 1 d .
O15 O 0.6091(2) 0.22392(19) 1.6012(2) 0.0246(8) Uani 1 1 d .
O16 O 0.7457(2) 0.1567(2) 1.7832(2) 0.0246(9) Uani 1 1 d .
O17 O 0.8710(2) 0.4252(2) 1.6582(2) 0.0271(9) Uani 1 1 d .
O18 O 0.4082(2) 0.2579(2) 1.3191(2) 0.0364(10) Uani 1 1 d .
O19 O 0.4523(2) 0.1303(2) 1.6995(2) 0.0309(10) Uani 1 1 d .
O20 O 0.5798(2) 0.2880(3) 1.4018(2) 0.0399(11) Uani 1 1 d .
O21 O 0.4220(2) 0.2601(3) 1.5104(2) 0.0413(11) Uani 1 1 d .
O22 O 0.5433(2) 0.3773(2) 1.8876(2) 0.0270(9) Uani 1 1 d .
O23 O 0.5344(2) 0.2854(2) 1.7363(2) 0.0329(9) Uani 1 1 d .
O24 O 0.8710(2) 0.0075(2) 1.9903(2) 0.0362(10) Uani 1 1 d .

loop_
_atom_site_aniso_label
_atom_site_aniso_U_11
_atom_site_aniso_U_22
_atom_site_aniso_U_33
_atom_site_aniso_U_23
_atom_site_aniso_U_13
_atom_site_aniso_U_12
V1 0.0141(3) 0.0132(3) 0.0119(3) 0.0007(2) -0.0012(3) 0.0010(2)
Mo1 0.01282(15) 0.02505(17) 0.01963(18) 0.00406(14) -0.00337(14) -0.00578(13)
Mo2 0.01668(16) 0.01434(14) 0.01438(15) -0.00389(11) 0.00027(13) -0.00079(12)
Mo3 0.01717(16) 0.01302(14) 0.01819(16) -0.00173(12) -0.00214(14) -0.00317(12)
Mo4 0.02156(18) 0.02565(17) 0.01072(15) -0.00237(13) 0.00008(14) 0.00624(14)
Mo5 0.0493(3) 0.0714(3) 0.0529(3) -0.0198(2) 0.0086(3) -0.0173(2)
Mo6 0.0479(3) 0.0434(2) 0.0494(3) -0.01602(19) 0.0039(2) -0.0112(2)
Cu1 0.0281(3) 0.0333(3) 0.0226(3) 0.0030(2) 0.0051(2) -0.0013(2)
Cu2 0.0239(3) 0.0439(3) 0.0348(3) -0.0177(2) -0.0082(2) -0.0025(2)
Cu3 0.0454(4) 0.0379(3) 0.0356(3) -0.0040(3) 0.0041(3) -0.0003(3)
P1 0.0016(4) 0.0039(3) 0.0014(4) 0.0012(3) -0.0007(3) 0.0007(3)
C1 0.034(2) 0.023(2) 0.027(2) -0.0019(17) -0.004(2) -0.0034(18)
C2 0.040(3) 0.034(2) 0.033(3) -0.0090(19) 0.000(2) -0.001(2)
C3 0.030(2) 0.041(2) 0.048(3) -0.013(2) 0.010(2) -0.0145(19)
C4 0.037(3) 0.034(2) 0.038(3) -0.0091(19) 0.011(2) -0.0126(19)
C5 0.034(2) 0.0254(19) 0.018(2) -0.0062(15) 0.0049(18) -0.0102(17)
C6 0.023(2) 0.0156(17) 0.018(2) -0.0008(14) 0.0010(17) -0.0043(15)
C7 0.036(2) 0.021(2) 0.036(3) -0.0015(18) 0.000(2) -0.0081(18)
C8 0.040(3) 0.019(2) 0.037(3) 0.0105(19) -0.004(2) -0.0041(19)
C9 0.030(2) 0.042(2) 0.027(2) -0.0036(19) -0.010(2) 0.001(2)
C10 0.027(2) 0.0166(18) 0.023(2) -0.0025(15) 0.0015(18) -0.0046(16)
C11 0.029(2) 0.039(2) 0.028(2) 0.0012(19) -0.011(2) -0.0141(18)
C12 0.022(2) 0.061(3) 0.040(3) 0.006(3) -0.009(2) -0.003(2)
C13 0.030(2) 0.025(2) 0.037(3) -0.0068(18) -0.012(2) 0.0053(18)
C14 0.058(3) 0.051(2) 0.030(2) -0.0221(18) -0.007(2) -0.015(2)
C15 0.034(2) 0.032(2) 0.0170(19) -0.0097(15) -0.0027(18) -0.0089(17)
C16 0.0137(19) 0.0327(19) 0.031(2) -0.0128(16) -0.0034(17) -0.0059(15)
C17 0.032(2) 0.032(2) 0.017(2) -0.0033(16) 0.0062(18) -0.0129(17)
C18 0.036(3) 0.043(2) 0.0114(19) -0.0039(17) 0.0041(19) -0.002(2)
C19 0.030(2) 0.025(2) 0.017(2) 0.0022(17) -0.0010(19) 0.0024(18)
C20 0.022(2) 0.038(2) 0.022(2) -0.0030(18) -0.0064(19) 0.0072(19)
C21 0.043(3) 0.031(2) 0.052(3) -0.0157(19) 0.004(2) -0.011(2)
C22 0.021(2) 0.029(2) 0.092(4) 0.004(3) -0.013(3) -0.0134(18)
C23 0.043(3) 0.047(3) 0.045(3) 0.001(2) -0.013(2) -0.025(2)
C24 0.036(3) 0.031(2) 0.032(3) -0.0020(19) -0.001(2) -0.0086(19)
C25 0.022(2) 0.0203(18) 0.040(2) -0.0080(16) 0.0040(19) -0.0096(15)
C26 0.0158(19) 0.035(2) 0.031(2) -0.0034(18) -0.0019(19) -0.0085(17)
C27 0.030(2) 0.030(2) 0.041(3) -0.0105(18) -0.006(2) -0.0080(18)
C28 0.025(2) 0.043(2) 0.060(3) -0.0269(18) -0.006(2) -0.0154(17)
C29 0.037(3) 0.049(3) 0.054(3) -0.020(2) -0.002(3) 0.002(2)
C30 0.021(2) 0.035(2) 0.033(2) -0.0114(17) 0.0007(19) -0.0075(17)
C31 0.053(3) 0.092(4) 0.086(5) 0.000(4) 0.000(4) -0.042(3)
C32 0.036(3) 0.101(4) 0.047(3) -0.042(2) -0.011(3) -0.001(3)
C33 0.050(3) 0.036(2) 0.037(2) -0.0206(18) -0.011(2) 0.001(2)
C34 0.045(3) 0.045(2) 0.031(2) -0.0139(18) 0.000(2) -0.022(2)
C35 0.031(3) 0.047(3) 0.028(2) -0.008(2) 0.001(2) -0.003(2)
C36 0.034(2) 0.042(2) 0.029(2) -0.0209(17) 0.008(2) -0.0079(19)
C37 0.033(3) 0.061(3) 0.018(2) -0.001(2) -0.001(2) -0.008(2)
C38 0.044(3) 0.072(3) 0.037(3) -0.013(2) 0.015(2) -0.023(2)
C39 0.032(3) 0.053(3) 0.037(3) -0.015(2) 0.001(2) 0.000(2)
C40 0.038(3) 0.031(2) 0.025(2) -0.0082(17) -0.003(2) -0.0023(19)
N1 0.0246(18) 0.0168(16) 0.0238(19) 0.0036(14) -0.0028(16) -0.0008(14)
N2 0.035(2) 0.0191(16) 0.0261(19) 0.0018(14) -0.0070(17) -0.0075(14)
N3 0.0165(17) 0.0285(17) 0.0265(18) -0.0081(14) -0.0029(15) -0.0006(14)
N4 0.034(2) 0.0337(19) 0.0263(19) -0.0083(15) 0.0090(17) -0.0002(16)
N5 0.0274(19) 0.0242(17) 0.040(2) 0.0041(16) -0.0019(18) -0.0096(15)
N6 0.0284(19) 0.0344(18) 0.033(2) -0.0090(15) -0.0071(17) -0.0093(15)
N7 0.044(2) 0.094(3) 0.041(3) 0.000(2) -0.006(2) -0.037(2)
N8 0.044(2) 0.041(2) 0.029(2) -0.0127(16) 0.0077(19) -0.0115(17)
O1 0.009(2) 0.015(2) 0.022(3) -0.0056(19) -0.009(2) 0.0051(19)
O2 0.0200(5) 0.0195(5) 0.0195(5) -0.0064(4) 0.0011(4) -0.0048(4)
O3 0.0201(5) 0.0208(5) 0.0200(5) -0.0062(4) 0.0011(4) -0.0043(4)
O4 0.0148(5) 0.0151(5) 0.0152(5) -0.0044(4) 0.0014(4) -0.0031(4)
O5 0.0481(19) 0.0166(16) 0.091(3) 0.0114(17) 0.0501(18) 0.0069(14)
O6 0.060(2) 0.0140(16) 0.076(2) 0.0109(15) 0.0530(17) 0.0052(15)
O7 0.106(2) 0.0421(15) 0.0209(16) 0.0066(12) -0.0226(17) -0.0520(14)
O8 0.0259(18) 0.0686(17) 0.095(2) -0.0638(14) -0.0229(17) 0.0194(15)
O9 0.0334(16) 0.0152(13) 0.0452(18) -0.0056(12) 0.0245(14) -0.0081(11)
O10 0.0500(16) 0.0578(14) 0.0153(14) -0.0139(11) 0.0088(13) -0.0436(12)
O11 0.0228(15) 0.0310(14) 0.0382(17) -0.0130(12) 0.0179(13) -0.0103(12)
O12 0.0266(16) 0.0360(16) 0.0232(15) -0.0075(12) 0.0008(13) 0.0165(13)
O13 0.0256(16) 0.0656(15) 0.0802(18) -0.0609(12) -0.0347(14) 0.0197(13)
O14 0.109(2) 0.0424(14) 0.0118(14) -0.0012(11) -0.0090(16) -0.0508(14)
O15 0.0261(14) 0.0346(12) 0.0243(14) -0.0183(10) 0.0097(12) -0.0177(11)
O16 0.0234(15) 0.0184(13) 0.0214(15) 0.0034(11) -0.0034(13) 0.0031(11)
O17 0.0170(14) 0.0244(14) 0.0338(17) -0.0015(12) -0.0075(13) -0.0030(11)
O18 0.0400(17) 0.0438(14) 0.0413(17) -0.0264(12) 0.0195(14) -0.0250(12)
O19 0.0292(16) 0.0192(13) 0.0366(18) 0.0043(12) 0.0023(14) -0.0099(11)
O20 0.0140(14) 0.094(2) 0.0134(14) -0.0118(14) 0.0010(12) -0.0237(14)
O21 0.0196(15) 0.082(2) 0.0170(16) -0.0049(15) 0.0048(13) -0.0169(15)
O22 0.0349(17) 0.0233(13) 0.0186(14) -0.0069(11) 0.0008(13) 0.0033(12)
O23 0.0105(14) 0.0537(15) 0.0475(16) -0.0378(11) -0.0035(13) -0.0002(12)
O24 0.0344(17) 0.0279(14) 0.0408(19) 0.0014(13) -0.0049(15) -0.0144(12)

loop_
_atom_type_symbol
_atom_type_description
_atom_type_scat_dispersion_real
_atom_type_scat_dispersion_imag
_atom_type_scat_source
C C 0.0033 0.0016 'International Tables Vol C Tables 4.2.6.8 and 6.1.1.4'
H H 0.0000 0.0000 'International Tables Vol C Tables 4.2.6.8 and 6.1.1.4'
N N 0.0061 0.0033 'International Tables Vol C Tables 4.2.6.8 and 6.1.1.4'
O O 0.0106 0.0060 'International Tables Vol C Tables 4.2.6.8 and 6.1.1.4'
P P 0.1023 0.0942 'International Tables Vol C Tables 4.2.6.8 and 6.1.1.4'
V V 0.3005 0.5294 'International Tables Vol C Tables 4.2.6.8 and 6.1.1.4'
Cu Cu 0.3201 1.2651 'International Tables Vol C Tables 4.2.6.8 and 6.1.1.4'
Mo Mo -1.6832 0.6857 'International Tables Vol C Tables 4.2.6.8 and 6.1.1.4'

loop_
_geom_angle_atom_site_label_1
_geom_angle_atom_site_label_2
_geom_angle_atom_site_label_3
_geom_angle
_geom_angle_site_symmetry_1
_geom_angle_site_symmetry_3
O16 V1 O9 114.78(15) . .
O16 V1 O23 113.52(14) . .
O9 V1 O23 81.47(14) . .
O16 V1 O10 115.36(14) . .
O9 V1 O10 79.49(14) . .
O23 V1 O10 131.10(12) . .
O16 V1 O15 113.78(15) . .
O9 V1 O15 131.44(12) . .
O23 V1 O15 79.88(14) . .
O10 V1 O15 79.98(13) . .
O16 V1 Mo3 120.63(12) . .
O9 V1 Mo3 110.32(10) . .
O23 V1 Mo3 40.06(10) . .
O10 V1 Mo3 108.97(10) . .
O15 V1 Mo3 39.84(9) . .
O16 V1 Mo2 121.14(12) . .
O9 V1 Mo2 109.39(10) . .
O23 V1 Mo2 109.67(10) . .
O10 V1 Mo2 39.89(10) . .
O15 V1 Mo2 40.15(8) . .
Mo3 V1 Mo2 74.12(3) . .
O16 V1 Mo4 121.61(12) . .
O9 V1 Mo4 40.35(9) . .
O23 V1 Mo4 41.14(10) . .
O10 V1 Mo4 108.79(10) . .
O15 V1 Mo4 109.76(9) . .
Mo3 V1 Mo4 74.83(3) . .
Mo2 V1 Mo4 117.25(4) . .
O16 V1 Mo1 122.44(12) . .
O9 V1 Mo1 40.19(9) . .
O23 V1 Mo1 110.37(9) . .
O10 V1 Mo1 39.31(10) . .
O15 V1 Mo1 108.92(8) . .
Mo3 V1 Mo1 116.93(4) . .
Mo2 V1 Mo1 73.61(3) . .
Mo4 V1 Mo1 74.23(3) . .
O17 Mo1 O5 104.98(17) . .
O17 Mo1 O7 101.74(16) . .
O5 Mo1 O7 96.58(16) . .
O17 Mo1 O10 98.13(14) . .
O5 Mo1 O10 153.74(15) . .
O7 Mo1 O10 90.65(14) . .
O17 Mo1 O9 100.83(13) . .
O5 Mo1 O9 89.29(15) . .
O7 Mo1 O9 154.30(16) . .
O10 Mo1 O9 74.10(13) . .
O17 Mo1 O4 160.65(17) . .
O5 Mo1 O4 64.20(18) . .
O7 Mo1 O4 95.64(17) . .
O10 Mo1 O4 90.04(16) . .
O9 Mo1 O4 64.49(14) . .
O17 Mo1 V1 100.99(10) . .
O5 Mo1 V1 124.06(12) . .
O7 Mo1 V1 125.22(12) . .
O10 Mo1 V1 37.02(9) . .
O9 Mo1 V1 37.10(9) . .
O4 Mo1 V1 75.24(12) . .
O12 Mo2 O20 104.54(17) . .
O12 Mo2 O14 101.72(15) . .
O20 Mo2 O14 96.56(15) . .
O12 Mo2 O10 100.46(15) . .
O20 Mo2 O10 152.54(14) . .
O14 Mo2 O10 89.26(14) . .
O12 Mo2 O15 99.74(13) . .
O20 Mo2 O15 89.77(13) . .
O14 Mo2 O15 155.28(14) . .
O10 Mo2 O15 74.84(12) . .
O12 Mo2 O2 159.74(18) . 2_668
O20 Mo2 O2 93.85(18) . 2_668
O14 Mo2 O2 67.20(16) . 2_668
O10 Mo2 O2 63.73(15) . 2_668
O15 Mo2 O2 88.59(15) . 2_668
O12 Mo2 V1 101.17(11) . .
O20 Mo2 V1 124.59(10) . .
O14 Mo2 V1 124.85(11) . .
O10 Mo2 V1 37.36(9) . .
O15 Mo2 V1 37.53(9) . .
O2 Mo2 V1 74.34(13) 2_668 .
O19 Mo3 O21 103.68(17) . .
O19 Mo3 O13 103.36(15) . .
O21 Mo3 O13 97.79(15) . .
O19 Mo3 O15 98.49(13) . .
O21 Mo3 O15 89.53(13) . .
O13 Mo3 O15 154.52(14) . .
O19 Mo3 O23 99.05(14) . .
O21 Mo3 O23 154.06(14) . .
O13 Mo3 O23 88.88(14) . .
O15 Mo3 O23 74.76(12) . .
O19 Mo3 O1 159.96(18) . 2_668
O21 Mo3 O1 94.93(18) . 2_668
O13 Mo3 O1 66.24(16) . 2_668
O15 Mo3 O1 88.91(15) . 2_668
O23 Mo3 O1 64.83(15) . 2_668
O19 Mo3 V1 100.22(11) . .
O21 Mo3 V1 124.54(11) . .
O13 Mo3 V1 124.01(12) . .
O15 Mo3 V1 37.48(9) . .
O23 Mo3 V1 37.30(8) . .
O1 Mo3 V1 74.52(12) 2_668 .
O22 Mo4 O6 103.57(17) . .
O22 Mo4 O8 102.66(17) . .
O6 Mo4 O8 96.09(16) . .
O22 Mo4 O9 100.81(14) . .
O6 Mo4 O9 89.97(14) . .
O8 Mo4 O9 153.60(16) . .
O22 Mo4 O23 99.70(13) . .
O6 Mo4 O23 154.20(16) . .
O8 Mo4 O23 89.49(15) . .
O9 Mo4 O23 74.74(12) . .
O22 Mo4 V1 101.99(10) . .
O6 Mo4 V1 124.82(12) . .
O8 Mo4 V1 124.40(13) . .
O9 Mo4 V1 37.31(9) . .
O23 Mo4 V1 37.45(8) . .
O11 Mo5 O7 101.11(16) . 2_668
O11 Mo5 O8 102.98(16) . .
O7 Mo5 O8 155.87(16) 2_668 .
O11 Mo5 O13 101.99(15) . .
O7 Mo5 O13 89.48(14) 2_668 .
O8 Mo5 O13 86.77(15) . .
O11 Mo5 O14 98.57(15) . 2_668
O7 Mo5 O14 85.17(14) 2_668 2_668
O8 Mo5 O14 90.02(15) . 2_668
O13 Mo5 O14 159.40(15) . 2_668
O11 Mo5 O1 161.98(14) . 2_668
O7 Mo5 O1 90.96(17) 2_668 2_668
O8 Mo5 O1 65.97(17) . 2_668
O13 Mo5 O1 64.44(16) . 2_668
O14 Mo5 O1 95.72(16) 2_668 2_668
O18 Mo6 O5 103.79(17) . 2_668
O18 Mo6 O20 102.02(16) . .
O5 Mo6 O20 154.19(18) 2_668 .
O18 Mo6 O21 101.40(16) . .
O5 Mo6 O21 89.37(15) 2_668 .
O20 Mo6 O21 85.45(13) . .
O18 Mo6 O6 103.18(17) . 2_668
O5 Mo6 O6 86.08(15) 2_668 2_668
O20 Mo6 O6 88.19(14) . 2_668
O21 Mo6 O6 155.39(18) . 2_668
O18 Mo6 O4 161.93(14) . 2_668
O5 Mo6 O4 63.63(17) 2_668 2_668
O20 Mo6 O4 91.23(17) . 2_668
O21 Mo6 O4 91.75(17) . 2_668
O6 Mo6 O4 64.61(17) 2_668 2_668
N4 Cu1 N1 146.27(16) . .
N4 Cu1 O16 98.01(13) . .
N1 Cu1 O16 110.48(13) . .
N4 Cu1 O24 104.64(16) . .
N1 Cu1 O24 88.80(15) . .
O16 Cu1 O24 98.96(12) . .
N6 Cu2 N3 164.57(17) . .
N5 Cu3 N8 174.4(2) 2_658 .
N5 Cu3 O18 89.10(15) 2_658 .
N8 Cu3 O18 96.29(16) . .
O3 P1 O3 180.000(2) 2_668 .
O3 P1 O2 70.0(3) 2_668 .
O3 P1 O2 110.0(3) . .
O3 P1 O2 110.0(3) 2_668 2_668
O3 P1 O2 70.0(3) . 2_668
O2 P1 O2 180.0(4) . 2_668
O3 P1 O1 68.0(3) 2_668 .
O3 P1 O1 112.0(3) . .
O2 P1 O1 110.1(2) . .
O2 P1 O1 69.9(2) 2_668 .
O3 P1 O1 112.0(3) 2_668 2_668
O3 P1 O1 68.0(3) . 2_668
O2 P1 O1 69.9(2) . 2_668
O2 P1 O1 110.1(2) 2_668 2_668
O1 P1 O1 180.000(2) . 2_668
O3 P1 O4 67.2(3) 2_668 .
O3 P1 O4 112.8(3) . .
O2 P1 O4 107.1(3) . .
O2 P1 O4 72.9(3) 2_668 .
O1 P1 O4 104.7(3) . .
O1 P1 O4 75.3(3) 2_668 .
O3 P1 O4 112.8(3) 2_668 2_668
O3 P1 O4 67.2(3) . 2_668
O2 P1 O4 72.9(3) . 2_668
O2 P1 O4 107.1(3) 2_668 2_668
O1 P1 O4 75.3(3) . 2_668
O1 P1 O4 104.7(3) 2_668 2_668
O4 P1 O4 180.000(3) . 2_668
N1 C1 C2 124.3(4) . .
C1 C2 C3 118.5(5) . .
C4 C3 C2 118.6(5) . .
C3 C4 C5 119.8(4) . .
N1 C5 C4 120.1(4) . .
N1 C5 C6 121.2(4) . .
C4 C5 C6 118.5(3) . .
C7 C6 C10 119.0(4) . .
C7 C6 C5 119.0(4) . .
C10 C6 C5 121.9(3) . .
C6 C7 C8 122.0(4) . .
C9 C8 C7 116.3(4) . .
C8 C9 N2 122.7(4) . .
O24 C10 N2 115.2(4) . .
O24 C10 C6 126.7(4) . .
N2 C10 C6 118.0(3) . .
N3 C11 C12 120.3(5) . .
C11 C12 C13 122.8(4) . .
C14 C13 C12 116.3(5) . .
C13 C14 C15 121.7(5) . .
N3 C15 C14 121.3(4) . .
N3 C15 C16 116.3(4) . .
C14 C15 C16 122.4(4) . .
C20 C16 C17 119.7(4) . .
C20 C16 C15 118.5(4) . .
C17 C16 C15 121.7(4) . .
C18 C17 C16 118.4(4) . .
C17 C18 C19 120.8(4) . .
N4 C19 C18 120.7(4) . .
N4 C20 C16 120.8(4) . .
C22 C21 N5 120.9(5) . .
C21 C22 C23 118.9(4) . .
C24 C23 C22 118.9(5) . .
C23 C24 C25 120.6(5) . .
N5 C25 C24 122.9(4) . .
N5 C25 C26 115.7(4) . .
C24 C25 C26 121.3(4) . .
C30 C26 C27 120.0(4) . .
C30 C26 C25 119.0(5) . .
C27 C26 C25 120.9(4) . .
C28 C27 C26 117.5(5) . .
C27 C28 C29 119.9(5) . .
N6 C29 C28 123.3(4) . .
N6 C30 C26 123.4(5) . .
N7 C31 C32 126.9(6) . .
C31 C32 C33 116.9(6) . .
C34 C33 C32 117.7(4) . .
C33 C34 C35 120.1(5) . .
N7 C35 C34 120.4(5) . .
N7 C35 C36 116.0(4) . .
C34 C35 C36 123.4(5) . .
C37 C36 C40 117.9(4) . .
C37 C36 C35 122.8(4) . .
C40 C36 C35 119.3(4) . .
C36 C37 C38 120.4(4) . .
C39 C38 C37 118.4(5) . .
C38 C39 N8 124.0(5) . .
N8 C40 C36 120.1(4) . .
C5 N1 C1 118.7(4) . .
C5 N1 Cu1 124.4(3) . .
C1 N1 Cu1 116.9(3) . .
C10 N2 C9 121.8(4) . .
C11 N3 C15 117.6(4) . .
C11 N3 Cu2 121.8(3) . .
C15 N3 Cu2 120.5(3) . .
C19 N4 C20 119.4(4) . .
C19 N4 Cu1 119.3(3) . .
C20 N4 Cu1 121.2(3) . .
C25 N5 C21 117.7(4) . .
C25 N5 Cu3 123.9(3) . 2_658
C21 N5 Cu3 115.5(3) . 2_658
C30 N6 C29 116.0(4) . .
C30 N6 Cu2 121.4(4) . .
C29 N6 Cu2 122.1(3) . .
C31 N7 C35 117.4(5) . .
C39 N8 C40 119.1(4) . .
C39 N8 Cu3 120.1(3) . .
C40 N8 Cu3 120.7(3) . .
P1 O1 O3 53.4(2) . 2_668
P1 O1 O2 53.8(2) . 2_668
O3 O1 O2 89.9(3) 2_668 2_668
P1 O1 Mo3 126.2(3) . 2_668
O3 O1 Mo3 72.8(3) 2_668 2_668
O2 O1 Mo3 133.5(4) 2_668 2_668
P1 O1 Mo5 125.5(2) . 2_668
O3 O1 Mo5 134.9(4) 2_668 2_668
O2 O1 Mo5 71.6(2) 2_668 2_668
Mo3 O1 Mo5 90.38(18) 2_668 2_668
P1 O2 O3 53.7(3) . 2_668
P1 O2 O1 56.3(2) . 2_668
O3 O2 O1 92.5(3) 2_668 2_668
P1 O2 Mo2 127.0(3) . 2_668
O3 O2 Mo2 73.4(3) 2_668 2_668
O1 O2 Mo2 132.1(4) 2_668 2_668
P1 O3 O1 58.6(3) . 2_668
P1 O3 O4 59.8(3) . 2_668
O1 O3 O4 94.7(4) 2_668 2_668
P1 O3 O2 56.3(3) . 2_668
O1 O3 O2 95.5(4) 2_668 2_668
O4 O3 O2 94.3(3) 2_668 2_668
P1 O4 O3 53.0(3) . 2_668
P1 O4 Mo6 127.3(2) . 2_668
O3 O4 Mo6 74.4(3) 2_668 2_668
P1 O4 Mo1 122.3(3) . .
O3 O4 Mo1 129.7(3) 2_668 .
Mo6 O4 Mo1 90.88(19) 2_668 .
Mo1 O5 Mo6 141.3(2) . 2_668
Mo4 O6 Mo6 141.6(2) . 2_668
Mo1 O7 Mo5 142.4(2) . 2_668
Mo4 O8 Mo5 141.2(2) . .
V1 O9 Mo4 102.34(15) . .
V1 O9 Mo1 102.70(15) . .
Mo4 O9 Mo1 131.36(13) . .
V1 O10 Mo1 103.67(15) . .
V1 O10 Mo2 102.75(15) . .
Mo1 O10 Mo2 132.40(13) . .
Mo3 O13 Mo5 138.9(2) . .
Mo2 O14 Mo5 139.0(2) . 2_668
V1 O15 Mo3 102.68(14) . .
V1 O15 Mo2 102.32(14) . .
Mo3 O15 Mo2 132.55(13) . .
V1 O16 Cu1 155.5(2) . .
Mo6 O18 Cu3 142.05(18) . .
Mo2 O20 Mo6 144.0(2) . .
Mo3 O21 Mo6 142.7(2) . .
V1 O23 Mo3 102.64(15) . .
V1 O23 Mo4 101.41(14) . .
Mo3 O23 Mo4 131.90(13) . .
C10 O24 Cu1 108.5(3) . .

loop_
_geom_bond_atom_site_label_1
_geom_bond_atom_site_label_2
_geom_bond_distance
_geom_bond_site_symmetry_2
V1 O16 1.614(3) .
V1 O9 1.925(3) .
V1 O23 1.925(3) .
V1 O10 1.929(3) .
V1 O15 1.933(3) .
V1 Mo3 3.0997(11) .
V1 Mo2 3.1005(10) .
V1 Mo4 3.1030(12) .
V1 Mo1 3.1134(12) .
Mo1 O17 1.662(3) .
Mo1 O5 1.791(4) .
Mo1 O7 1.795(3) .
Mo1 O10 2.030(3) .
Mo1 O9 2.060(3) .
Mo1 O4 2.467(5) .
Mo2 O12 1.687(3) .
Mo2 O20 1.791(3) .
Mo2 O14 1.824(3) .
Mo2 O10 2.039(3) .
Mo2 O15 2.046(3) .
Mo2 O2 2.454(5) 2_668
Mo3 O19 1.668(3) .
Mo3 O21 1.791(3) .
Mo3 O13 1.801(3) .
Mo3 O15 2.035(3) .
Mo3 O23 2.044(3) .
Mo3 O1 2.453(5) 2_668
Mo4 O22 1.663(3) .
Mo4 O6 1.770(3) .
Mo4 O8 1.788(3) .
Mo4 O9 2.057(3) .
Mo4 O23 2.083(3) .
Mo5 O11 1.617(3) .
Mo5 O7 1.912(3) 2_668
Mo5 O8 1.921(4) .
Mo5 O13 1.927(3) .
Mo5 O14 1.932(3) 2_668
Mo5 O1 2.468(5) 2_668
Mo6 O18 1.628(4) .
Mo6 O5 1.910(3) 2_668
Mo6 O20 1.914(3) .
Mo6 O21 1.931(3) .
Mo6 O6 1.940(3) 2_668
Mo6 O4 2.435(6) 2_668
Cu1 N4 1.947(4) .
Cu1 N1 1.964(4) .
Cu1 O16 2.104(3) .
Cu1 O24 2.201(4) .
Cu2 N6 1.893(4) .
Cu2 N3 1.903(4) .
Cu3 N5 1.892(4) 2_658
Cu3 N8 1.919(4) .
Cu3 O18 2.398(4) .
P1 O3 1.453(6) 2_668
P1 O3 1.453(6) .
P1 O2 1.501(5) .
P1 O2 1.501(5) 2_668
P1 O1 1.546(5) .
P1 O1 1.546(5) 2_668
P1 O4 1.572(6) .
P1 O4 1.572(6) 2_668
C1 N1 1.343(6) .
C1 C2 1.362(7) .
C2 C3 1.384(7) .
C3 C4 1.371(7) .
C4 C5 1.434(7) .
C5 N1 1.324(5) .
C5 C6 1.515(6) .
C6 C7 1.360(5) .
C6 C10 1.407(6) .
C7 C8 1.444(7) .
C8 C9 1.325(7) .
C9 N2 1.372(5) .
C10 O24 1.272(4) .
C10 N2 1.366(5) .
C11 N3 1.364(5) .
C11 C12 1.368(8) .
C12 C13 1.374(8) .
C13 C14 1.358(6) .
C14 C15 1.375(7) .
C15 N3 1.374(6) .
C15 C16 1.519(5) .
C16 C20 1.389(6) .
C16 C17 1.407(6) .
C17 C18 1.343(6) .
C18 C19 1.423(6) .
C19 N4 1.335(5) .
C20 N4 1.374(5) .
C21 C22 1.371(7) .
C21 N5 1.399(6) .
C22 C23 1.424(9) .
C23 C24 1.335(6) .
C24 C25 1.374(6) .
C25 N5 1.330(7) .
C25 C26 1.497(5) .
C26 C30 1.360(7) .
C26 C27 1.401(7) .
C27 C28 1.368(6) .
C28 C29 1.378(8) .
C29 N6 1.361(8) .
C30 N6 1.355(5) .
C31 N7 1.291(8) .
C31 C32 1.338(8) .
C32 C33 1.378(8) .
C33 C34 1.370(7) .
C34 C35 1.388(6) .
C35 N7 1.326(7) .
C35 C36 1.474(7) .
C36 C37 1.372(7) .
C36 C40 1.389(6) .
C37 C38 1.395(7) .
C38 C39 1.289(7) .
C39 N8 1.347(7) .
C40 N8 1.351(6) .
N5 Cu3 1.892(4) 2_658
O1 O3 1.679(8) 2_668
O1 O2 1.746(6) 2_668
O1 Mo3 2.453(5) 2_668
O1 Mo5 2.468(5) 2_668
O2 O3 1.694(8) 2_668
O2 O1 1.746(6) 2_668
O2 Mo2 2.454(5) 2_668
O3 O1 1.679(8) 2_668
O3 O4 1.678(6) 2_668
O3 O2 1.694(8) 2_668
O4 O3 1.678(6) 2_668
O4 Mo6 2.435(6) 2_668
O5 Mo6 1.910(3) 2_668
O6 Mo6 1.940(3) 2_668
O7 Mo5 1.912(3) 2_668
O14 Mo5 1.932(3) 2_668
